data_4115664
loop_
_publ_author_name
'David S. McGuinness'
'Kingsley J. Cavell'
'Brian F. Yates'
'Brian W. Skelton'
'Allan H. White'

_publ_contact_author_address
;
   Department of Chemistry
   University of Western Australia
   35 Stirling Highway
   Crawley
   Western Australia 6009
   Australia
;
_publ_contact_author_email bws@crystal.uwa.edu.au
_publ_contact_author_fax (+61)_08_9380_1118
_publ_contact_author_name 'Skelton, B. W.'
_publ_contact_author_phone (+61)_08-9380_3481
_publ_section_title
;
 Oxidative Addition of the Imidazolium Cation to Zerovalent Ni, Pd, and
 Pt: A Combined Density Functional and Experimental Study
;
_journal_name_full 'Journal of the American Chemical Society'
_journal_page_first 8317
_journal_page_last 8328
_journal_paper_doi 10.1021/ja010628p
_journal_volume 123
_journal_year 2001
_chemical_formula_sum 'C43 H79 B Cl4 F4 N2 P2 Pt'
_chemical_formula_weight 1109.76
_space_group_IT_number 2
_symmetry_cell_setting triclinic
_symmetry_space_group_name_Hall '-P 1'
_symmetry_space_group_name_H-M 'P -1'
_cell_angle_alpha 85.795(2)
_cell_angle_beta 75.590(2)
_cell_angle_gamma 75.522(2)
_cell_formula_units_Z 2
_cell_length_a 11.5338(7)
_cell_length_b 15.0977(9)
_cell_length_c 15.1892(9)
_cell_measurement_reflns_used 8192
_cell_measurement_temperature 150
_cell_measurement_theta_max 26.6
_cell_measurement_theta_min 2.4
_cell_volume 2480.2(3)
_computing_cell_refinement 'Siemens SAINT (Siemens, 1995)'
_computing_data_collection 'Siemens SMART (Siemens, 1995)'
_computing_data_reduction 'xtal ADDREF SORTRF'
_computing_molecular_graphics xtal
_computing_publication_material 'xtal BONDLA CIFIO'
_computing_structure_refinement 'xtal CRYLSQ'
_computing_structure_solution xtal
_diffrn_ambient_temperature 150
_diffrn_measurement_device_type
;
Bruker SMART CCD diffractometer
;
_diffrn_measurement_method '\w scans'
_diffrn_radiation_detector 'CCD area detector'
_diffrn_radiation_monochromator graphite
_diffrn_radiation_source 'sealed tube'
_diffrn_radiation_type 'Mo K\a'
_diffrn_radiation_wavelength .71073
_diffrn_reflns_av_R_equivalents .048
_diffrn_reflns_av_sigmaI/netI .141
_diffrn_reflns_limit_h_max 19
_diffrn_reflns_limit_h_min -18
_diffrn_reflns_limit_k_max 25
_diffrn_reflns_limit_k_min -25
_diffrn_reflns_limit_l_max 26
_diffrn_reflns_limit_l_min 0
_diffrn_reflns_number 51715
_diffrn_reflns_theta_max 37.97
_diffrn_reflns_theta_min 1.39
_diffrn_standards_decay_% 0
_exptl_absorpt_coefficient_mu 3.155
_exptl_absorpt_correction_T_max .78
_exptl_absorpt_correction_T_min .63
_exptl_absorpt_correction_type multi-scan
_exptl_absorpt_process_details
;
 SADABS; Sheldrick, 1996
;
_exptl_crystal_colour colourless
_exptl_crystal_density_diffrn 1.486
_exptl_crystal_description fragment
_exptl_crystal_F_000 1136
_exptl_crystal_size_max .12
_exptl_crystal_size_mid .1
_exptl_crystal_size_min .07
_refine_diff_density_max 3.881
_refine_diff_density_min -2.224
_refine_ls_goodness_of_fit_all .949
_refine_ls_goodness_of_fit_ref 1.061
_refine_ls_hydrogen_treatment noref
_refine_ls_matrix_type atomblock
_refine_ls_number_constraints 0
_refine_ls_number_parameters 564
_refine_ls_number_reflns 16855
_refine_ls_number_restraints 0
_refine_ls_R_factor_all .086
_refine_ls_R_factor_gt .045
_refine_ls_shift/su_max .04
_refine_ls_shift/su_mean .002
_refine_ls_structure_factor_coef F
_refine_ls_weighting_scheme calc
_refine_ls_wR_factor_all .043
_refine_ls_wR_factor_ref .039
_reflns_d_resolution_high .578
_reflns_d_resolution_low 14.575
_reflns_Friedel_coverage 0
_reflns_limit_h_max 19
_reflns_limit_h_min 0
_reflns_limit_k_max 25
_reflns_limit_k_min -24
_reflns_limit_l_max 26
_reflns_limit_l_min -25
_reflns_number_gt 16855
_reflns_number_total 25611
_reflns_threshold_expression 'F    > 4.00 sig(F   )'
_cod_data_source_file ja010628p_4.cif
_cod_data_source_block pth2
_cod_original_sg_symbol_Hall -p_1
_cod_original_formula_sum 'C43 H79 B1 Cl4 F4 N2 P2 Pt1'
_cod_database_code 4115664

loop_
_symmetry_equiv_pos_as_xyz
+x,+y,+z
-x,-y,-z

loop_
_atom_site_label
_atom_site_fract_x
_atom_site_fract_y
_atom_site_fract_z
_atom_site_U_iso_or_equiv
_atom_site_adp_type
_atom_site_occupancy
Pt .237585(11) .273203(8) .186601(9) .01881(7) Uani 1.00000
C1 .3615(3) .3520(2) .1575(2) .020(2) Uani 1.00000
N2 .3389(2) .44344(17) .16438(17) .0235(19) Uani 1.00000
C21 .2205(3) .5025(2) .2075(2) .034(3) Uani 1.00000
C3 .4431(3) .4745(2) .1209(2) .032(3) Uani 1.00000
C4 .5304(3) .4010(2) .0866(2) .032(3) Uani 1.00000
N5 .4794(2) .32631(18) .10995(19) .026(2) Uani 1.00000
C51 .5447(3) .2328(2) .0839(3) .045(3) Uani 1.00000
P1 .09525(7) .20466(5) .15452(5) .0179(5) Uani 1.00000
C111 .1667(3) .1400(2) .0482(2) .021(2) Uani 1.00000
C112 .2905(3) .0716(2) .0456(2) .029(2) Uani 1.00000
C113 .3523(3) .0388(3) -.0517(3) .038(3) Uani 1.00000
C114 .2682(3) -.0010(2) -.0925(2) .035(3) Uani 1.00000
C115 .1449(3) .0666(2) -.0867(2) .029(2) Uani 1.00000
C116 .0823(3) .0966(2) .0106(2) .024(2) Uani 1.00000
C121 -.0322(3) .2928(2) .1237(2) .022(2) Uani 1.00000
C122 .0052(3) .3478(2) .0370(2) .031(2) Uani 1.00000
C123 -.1086(4) .4143(3) .0157(3) .045(3) Uani 1.00000
C124 -.1799(4) .4772(3) .0943(4) .057(4) Uani 1.00000
C125 -.2137(3) .4240(3) .1819(3) .047(3) Uani 1.00000
C126 -.0995(3) .3582(2) .2025(2) .031(2) Uani 1.00000
C131 .0120(3) .1329(2) .2401(2) .027(2) Uani 1.00000
C132 -.1166(3) .1271(2) .2328(2) .032(3) Uani 1.00000
C133 -.1732(4) .0731(3) .3139(3) .048(4) Uani 1.00000
C134 -.0925(5) -.0201(3) .3260(3) .057(4) Uani 1.00000
C135 .0356(4) -.0145(3) .3305(3) .050(4) Uani 1.00000
C136 .0933(4) .0366(2) .2474(2) .034(3) Uani 1.00000
P2 .24451(7) .23857(5) .34017(5) .0210(5) Uani 1.00000
C211 .3442(3) .2943(3) .3850(3) .049(3) Uani 1.00000
C212 .4821(3) .2607(3) .3395(3) .036(3) Uani 1.00000
C213 .5507(6) .3343(4) .3478(4) .027(5) Uani .50000
C213' .5692(6) .2845(5) .3989(5) .034(5) Uani .50000
C214 .5308(6) .3523(5) .4477(5) .034(5) Uani .50000
C214' .5290(7) .3872(5) .4116(5) .038(6) Uani .50000
C215 .3935(6) .3858(5) .4926(4) .030(5) Uani .50000
C215' .3935(7) .4173(5) .4593(5) .032(5) Uani .50000
C216 .3203(5) .3189(4) .4765(4) .023(4) Uani .50000
C216' .3111(6) .3857(4) .4084(5) .030(5) Uani .50000
C221 .0870(3) .2738(2) .4155(3) .040(3) Uani 1.00000
C222 .0270(4) .3727(3) .4050(3) .062(4) Uani 1.00000
C223 -.1072(5) .3996(5) .4536(3) .104(6) Uani 1.00000
C224 -.1340(4) .3691(3) .5479(3) .050(3) Uani 1.00000
C225 -.0794(5) .2686(4) .5561(4) .111(6) Uani 1.00000
C226 .0565(5) .2422(4) .5071(4) .124(6) Uani 1.00000
C231 .2956(3) .1135(2) .3619(2) .022(2) Uani 1.00000
C232 .3946(3) .0647(2) .2817(2) .025(2) Uani 1.00000
C233 .4201(3) -.0391(2) .2938(2) .031(2) Uani 1.00000
C234 .4548(3) -.0696(2) .3833(2) .035(3) Uani 1.00000
C235 .3573(3) -.0205(2) .4626(2) .032(3) Uani 1.00000
C236 .3361(3) .0837(2) .4506(2) .029(2) Uani 1.00000
B .1961(4) -.2296(3) .1326(3) .045(4) Uani 1.00000
F1 .2882(2) -.30775(15) .10793(19) .058(2) Uani 1.00000
F2 .2508(4) -.1612(2) .1458(4) .097(5) Uani .729(3)
F3 .1634(6) -.2044(4) .0518(5) .157(8) Uani .729(3)
F4 .1119(6) -.2420(4) .2011(5) .201(9) Uani .729(3)
F2' .1984(12) -.2113(9) .2140(9) .095(4) Uiso .271(3)
F3' .1895(9) -.1608(7) .0762(6) .060(2) Uiso .271(3)
F4' .0876(10) -.2589(7) .1362(7) .069(3) Uiso .271(3)
C10 .1435(5) .3029(3) .7657(3) .065(4) Uani 1.00000
Cl11 .26014(10) .21840(7) .69960(8) .0520(9) Uani 1.00000
Cl12 .10859(12) .40512(8) .70279(8) .0597(10) Uani 1.00000
C20 .5165(5) .2810(3) -.2248(4) .074(5) Uani 1.00000
Cl21 .40935(13) .29847(10) -.11979(11) .0800(13) Uani 1.00000
Cl22 .50257(15) .38004(10) -.29332(12) .0884(15) Uani 1.00000
H0 .24238 .29095 .07967 .02400 Uiso 1.00000
H21a .22223 .52548 .25759 .09200 Uiso 1.00000
H21b .20671 .55097 .17204 .09300 Uiso 1.00000
H21c .16620 .47378 .20521 .07200 Uiso 1.00000
H3 .43975 .53235 .11997 .04300 Uiso 1.00000
H4 .60847 .39078 .04929 .03700 Uiso 1.00000
H51a .61425 .21167 .10525 .14300 Uiso 1.00000
H51b .55410 .22272 .03044 .13500 Uiso 1.00000
H51c .50149 .19686 .12004 .03600 Uiso 1.00000
H111 .18759 .18699 .01105 .02300 Uiso 1.00000
H112a .27673 .02029 .08404 .02600 Uiso 1.00000
H112b .34203 .10152 .06685 .02800 Uiso 1.00000
H113a .43520 -.01186 -.04520 .04300 Uiso 1.00000
H113b .37975 .09033 -.08592 .03700 Uiso 1.00000
H114a .24728 -.05354 -.05957 .04500 Uiso 1.00000
H114b .31001 -.01942 -.15605 .04700 Uiso 1.00000
H115a .08948 .03881 -.10860 .03300 Uiso 1.00000
H115b .16241 .11911 -.12708 .03600 Uiso 1.00000
H116a .00049 .14112 .01361 .02500 Uiso 1.00000
H116b .06512 .04595 .04655 .04400 Uiso 1.00000
H121 -.08571 .25797 .11850 .01800 Uiso 1.00000
H122a .05471 .30779 -.01253 .03200 Uiso 1.00000
H122b .06833 .37795 .04514 .01900 Uiso 1.00000
H123a -.16116 .37493 .00048 .04300 Uiso 1.00000
H123b -.08765 .45232 -.03614 .04000 Uiso 1.00000
H124a -.25381 .51677 .08264 .05300 Uiso 1.00000
H124b -.13140 .51745 .10452 .04000 Uiso 1.00000
H125a -.27213 .38779 .17963 .04700 Uiso 1.00000
H125b -.26051 .46330 .23160 .04100 Uiso 1.00000
H126a -.04498 .39163 .20895 .03700 Uiso 1.00000
H126b -.11687 .32654 .25795 .03300 Uiso 1.00000
H131 .00015 .16264 .29419 .02800 Uiso 1.00000
H132a -.10936 .09583 .17257 .02200 Uiso 1.00000
H132b -.16960 .19737 .23148 .04000 Uiso 1.00000
H133a -.23721 .06584 .30620 .05100 Uiso 1.00000
H133b -.19647 .11572 .37348 .05200 Uiso 1.00000
H134a -.08174 -.06018 .28317 .04700 Uiso 1.00000
H134b -.12995 -.04983 .37646 .07400 Uiso 1.00000
H135a .09159 -.07625 .33440 .03600 Uiso 1.00000
H135b .02289 .00673 .38755 .04400 Uiso 1.00000
H136a .18011 .03935 .24262 .03300 Uiso 1.00000
H136b .10320 .00073 .19482 .01700 Uiso 1.00000
H211 .34551 .35018 .35092 .06300 Uiso .50000
H212a .49180 .24885 .27725 .04700 Uiso .50000
H212b .51572 .20611 .36904 .04700 Uiso .50000
H213a .51893 .38960 .31733 .03400 Uiso .50000
H213b .63679 .31373 .32034 .03400 Uiso .50000
H214a .57376 .39627 .45463 .04400 Uiso .50000
H214b .56268 .29631 .47663 .04400 Uiso .50000
H215a .36181 .44501 .46768 .03600 Uiso .50000
H215b .38231 .39318 .55668 .03600 Uiso .50000
H216a .34139 .26402 .51124 .02900 Uiso .50000
H216b .23393 .34495 .49753 .02900 Uiso .50000
H211' .32321 .27163 .44537 .06300 Uiso .50000
H212'a .49890 .28915 .28139 .04700 Uiso .50000
H212'b .50095 .19628 .33273 .04700 Uiso .50000
H213'a .65372 .26694 .36779 .04400 Uiso .50000
H213'b .55769 .25419 .45654 .04400 Uiso .50000
H214'a .54444 .41626 .35376 .05000 Uiso .50000
H214'b .57765 .40421 .44752 .05000 Uiso .50000
H215'a .36920 .48406 .46126 .03900 Uiso .50000
H215'b .37867 .39512 .51986 .03900 Uiso .50000
H216'a .22991 .39778 .44604 .03700 Uiso .50000
H216'b .31201 .42086 .35401 .03700 Uiso .50000
H221 .04519 .23727 .39267 .09700 Uiso 1.00000
H222a .03283 .38436 .35757 .09000 Uiso 1.00000
H222b .06219 .39153 .42921 .12600 Uiso 1.00000
H223a -.15218 .36247 .43250 .12800 Uiso 1.00000
H223b -.14539 .45665 .44453 .08600 Uiso 1.00000
H224a -.22415 .37853 .57828 .05600 Uiso 1.00000
H224b -.08363 .40688 .56223 .11900 Uiso 1.00000
H225a -.11756 .24001 .53660 .11400 Uiso 1.00000
H225b -.08532 .25439 .61211 .13000 Uiso 1.00000
H226a .10570 .25987 .52843 .04900 Uiso 1.00000
H226b .08028 .16353 .49528 .04400 Uiso 1.00000
H231 .22568 .09330 .36231 .01500 Uiso 1.00000
H232a .46626 .08272 .27877 .02800 Uiso 1.00000
H232b .36767 .08075 .22453 .02400 Uiso 1.00000
H233a .48214 -.06723 .24482 .02700 Uiso 1.00000
H233b .35049 -.05788 .29346 .01400 Uiso 1.00000
H234a .53270 -.05391 .37991 .03200 Uiso 1.00000
H234b .45610 -.13127 .39473 .05700 Uiso 1.00000
H235a .38074 -.04024 .51959 .03600 Uiso 1.00000
H235b .28153 -.03947 .46719 .02700 Uiso 1.00000
H236a .28335 .10862 .50113 .03000 Uiso 1.00000
H236b .40903 .09432 .44842 .01700 Uiso 1.00000
H10a .17573 .31555 .81693 .11100 Uiso 1.00000
H10b .07524 .28082 .76315 .06900 Uiso 1.00000
H20a .49199 .23391 -.25839 .09700 Uiso 1.00000
H20b .58104 .27522 -.21775 .10200 Uiso 1.00000

loop_
_atom_site_aniso_label
_atom_site_aniso_U_11
_atom_site_aniso_U_22
_atom_site_aniso_U_33
_atom_site_aniso_U_12
_atom_site_aniso_U_13
_atom_site_aniso_U_23
Pt .01715(5) .01304(5) .02661(6) -.00335(3) -.00634(4) .00039(4)
C1 .0208(14) .0189(13) .0247(15) -.0058(11) -.0109(12) .0036(11)
N2 .0309(14) .0175(12) .0250(13) -.0083(11) -.0105(11) .0028(10)
C21 .044(2) .0202(15) .0335(19) -.0035(14) -.0068(16) .0003(13)
C3 .044(2) .0277(17) .0338(19) -.0220(16) -.0154(15) .0074(14)
C4 .0279(17) .0371(19) .037(2) -.0163(15) -.0117(14) .0101(15)
N5 .0190(13) .0243(13) .0356(15) -.0057(10) -.0065(11) .0048(11)
C51 .0274(19) .0271(18) .067(3) -.0004(15) .0048(18) .0046(18)
P1 .0187(4) .0157(3) .0194(4) -.0048(3) -.0042(3) .0009(3)
C111 .0207(14) .0177(13) .0221(15) -.0043(11) -.0025(11) -.0015(11)
C112 .0204(15) .0286(17) .0361(19) -.0008(13) -.0045(13) -.0091(14)
C113 .0261(18) .038(2) .046(2) -.0025(15) -.0015(15) -.0206(17)
C114 .0329(19) .0292(17) .040(2) -.0041(15) -.0006(15) -.0176(15)
C115 .0323(18) .0286(17) .0292(17) -.0111(14) -.0051(14) -.0062(13)
C116 .0212(15) .0241(15) .0258(16) -.0058(12) -.0047(12) -.0022(12)
C121 .0184(14) .0199(14) .0265(16) -.0021(11) -.0068(12) -.0026(11)
C122 .0319(18) .0255(16) .0341(19) -.0053(14) -.0113(14) .0066(13)
C123 .050(2) .031(2) .067(3) -.0114(18) -.040(2) .0172(18)
C124 .040(2) .0222(18) .112(4) .0032(16) -.039(3) .001(2)
C125 .0233(18) .033(2) .082(3) .0032(15) -.0117(19) -.023(2)
C126 .0228(16) .0298(17) .040(2) -.0034(13) -.0064(14) -.0142(14)
C131 .0365(18) .0283(16) .0203(15) -.0190(14) -.0043(13) .0035(12)
C132 .0314(18) .0378(19) .0290(18) -.0219(15) .0009(14) -.0015(14)
C133 .055(3) .064(3) .032(2) -.042(2) .0036(18) .0015(18)
C134 .097(4) .056(3) .035(2) -.058(3) -.010(2) .0130(19)
C135 .085(3) .042(2) .036(2) -.033(2) -.024(2) .0176(17)
C136 .050(2) .0274(17) .0333(19) -.0203(16) -.0185(16) .0122(14)
P2 .0182(4) .0176(3) .0251(4) -.0035(3) -.0008(3) -.0051(3)
C211 .031(2) .057(3) .060(3) -.0201(19) .0074(18) -.040(2)
C212 .0276(18) .040(2) .041(2) -.0118(15) .0018(15) -.0199(16)
C213 .018(3) .031(3) .033(4) -.008(3) -.009(3) .003(3)
C213' .026(3) .033(4) .043(4) -.001(3) -.013(3) -.003(3)
C214 .027(3) .038(4) .043(4) -.013(3) -.012(3) -.007(3)
C214' .035(4) .032(4) .049(5) -.009(3) -.013(3) -.009(3)
C215 .034(4) .033(4) .029(4) -.010(3) -.014(3) -.010(3)
C215' .035(4) .032(4) .032(4) -.006(3) -.012(3) -.010(3)
C216 .021(3) .031(3) .020(3) -.005(2) -.007(2) -.004(2)
C216' .035(4) .022(3) .035(4) -.005(3) -.010(3) -.005(3)
C221 .0275(18) .0283(18) .055(2) -.0072(15) .0118(16) -.0159(16)
C222 .044(2) .074(3) .030(2) .033(2) .0080(18) .015(2)
C223 .048(3) .159(6) .047(3) .050(3) .014(2) .009(3)
C224 .034(2) .051(3) .041(2) .0100(18) .0114(17) .0048(19)
C225 .075(4) .061(3) .119(5) .018(3) .075(4) .033(3)
C226 .072(4) .096(4) .110(5) .053(3) .054(3) .072(4)
C231 .0229(15) .0199(14) .0217(15) -.0022(11) -.0048(12) -.0022(11)
C232 .0282(16) .0223(15) .0206(15) .0014(12) -.0046(12) -.0005(12)
C233 .0343(18) .0232(16) .0277(17) .0054(14) -.0041(14) -.0022(13)
C234 .036(2) .0290(18) .035(2) .0021(15) -.0101(16) .0056(14)
C235 .0334(19) .0348(18) .0255(17) -.0050(15) -.0080(14) .0074(14)
C236 .0298(17) .0366(18) .0201(16) -.0091(14) -.0054(13) .0008(13)
B .036(2) .043(3) .053(3) -.004(2) -.013(2) .008(2)
F1 .0500(15) .0306(12) .088(2) -.0056(11) -.0137(13) -.0010(12)
F2 .079(3) .028(2) .187(5) -.005(2) -.036(3) -.028(3)
F3 .169(6) .123(5) .224(7) -.009(4) -.166(6) .031(5)
F4 .187(6) .120(5) .206(7) -.063(5) .157(6) -.043(5)
C10 .067(3) .057(3) .056(3) .014(3) -.012(2) -.007(2)
Cl11 .0515(6) .0408(5) .0549(6) .0077(5) -.0133(5) -.0079(5)
Cl12 .0657(7) .0413(6) .0656(7) .0109(5) -.0238(6) -.0135(5)
C20 .062(3) .050(3) .115(5) .015(2) -.047(3) -.040(3)
Cl21 .0595(8) .0704(9) .1108(12) .0001(7) -.0291(8) -.0289(8)
Cl22 .0869(11) .0654(9) .1147(13) -.0037(8) -.0405(9) -.0071(8)

loop_
_atom_type_symbol
_atom_type_oxidation_number
_atom_type_number_in_cell
_atom_type_scat_dispersion_real
_atom_type_scat_dispersion_imag
_atom_type_scat_source
C 0 86 .002 .002 'Int Tables Vol IV Tables 2.2B and 2.3.1'
H 0 158 0 0 'Int Tables Vol IV Tables 2.2B and 2.3.1'
B 0 2 0 .001 'Int Tables Vol IV Tables 2.2B and 2.3.1'
Cl 0 8 .132 .159 'Int Tables Vol IV Tables 2.2B and 2.3.1'
F 0 8 .014 .01 'Int Tables Vol IV Tables 2.2B and 2.3.1'
N 0 4 .004 .003 'Int Tables Vol IV Tables 2.2B and 2.3.1'
P 0 4 .09 .095 'Int Tables Vol IV Tables 2.2B and 2.3.1'
Pt 0 2 -2.352 8.388 'Int Tables Vol IV Tables 2.2B and 2.3.1'

loop_
_geom_angle_atom_site_label_1
_geom_angle_atom_site_label_2
_geom_angle_atom_site_label_3
_geom_angle
C1 Pt P1 154.44(9)
C1 Pt P2 97.91(9)
C1 Pt H0 81.33(9)
P1 Pt P2 107.61(3)
P1 Pt H0 73.33(2)
P2 Pt H0 175.690(18)
Pt C1 N2 127.7(2)
Pt C1 N5 126.2(2)
N2 C1 N5 104.9(3)
C1 N2 C21 124.9(3)
C1 N2 C3 110.6(2)
C21 N2 C3 124.5(3)
N2 C21 H21a 112.3(4)
N2 C21 H21b 107.6(3)
N2 C21 H21c 105.9(3)
H21a C21 H21b 103.2(4)
H21a C21 H21c 121.8(4)
H21b C21 H21c 105.0(4)
N2 C3 C4 106.7(3)
N2 C3 H3 119.3(3)
C4 C3 H3 134.0(4)
C3 C4 N5 106.7(3)
C3 C4 H4 135.7(4)
N5 C4 H4 117.3(3)
C1 N5 C4 111.1(2)
C1 N5 C51 124.9(3)
C4 N5 C51 123.9(3)
N5 C51 H51a 113.9(4)
N5 C51 H51b 113.8(4)
N5 C51 H51c 106.0(3)
H51a C51 H51b 114.2(4)
H51a C51 H51c 95.1(4)
H51b C51 H51c 111.9(5)
Pt P1 C111 108.46(11)
Pt P1 C121 109.92(11)
Pt P1 C131 122.03(13)
C111 P1 C121 102.70(14)
C111 P1 C131 109.25(14)
C121 P1 C131 102.72(14)
P1 C111 C112 115.8(2)
P1 C111 C116 116.3(2)
P1 C111 H111 98.5(2)
C112 C111 C116 110.4(3)
C112 C111 H111 103.9(3)
C116 C111 H111 110.4(3)
C111 C112 C113 110.2(3)
C111 C112 H112a 109.2(3)
C111 C112 H112b 108.3(3)
C113 C112 H112a 109.4(3)
C113 C112 H112b 109.7(3)
H112a C112 H112b 110.1(4)
C112 C113 C114 111.8(3)
C112 C113 H113a 104.1(3)
C112 C113 H113b 106.8(3)
C114 C113 H113a 112.3(3)
C114 C113 H113b 114.8(4)
H113a C113 H113b 106.3(3)
C113 C114 C115 110.9(3)
C113 C114 H114a 112.6(4)
C113 C114 H114b 109.5(3)
C115 C114 H114a 104.1(3)
C115 C114 H114b 111.6(3)
H114a C114 H114b 108.0(4)
C114 C115 C116 111.5(3)
C114 C115 H115a 110.3(3)
C114 C115 H115b 106.1(3)
C116 C115 H115a 107.6(3)
C116 C115 H115b 111.7(3)
H115a C115 H115b 109.6(3)
C111 C116 C115 109.4(3)
C111 C116 H116a 110.4(3)
C111 C116 H116b 110.4(3)
C115 C116 H116a 110.8(3)
C115 C116 H116b 109.7(3)
H116a C116 H116b 106.0(3)
P1 C121 C122 115.1(2)
P1 C121 C126 110.9(2)
P1 C121 H121 101.6(2)
C122 C121 C126 109.6(3)
C122 C121 H121 112.5(3)
C126 C121 H121 106.6(3)
C121 C122 C123 110.2(3)
C121 C122 H122a 111.1(3)
C121 C122 H122b 108.0(3)
C123 C122 H122a 114.5(4)
C123 C122 H122b 113.7(3)
H122a C122 H122b 98.8(3)
C122 C123 C124 112.1(4)
C122 C123 H123a 106.3(3)
C122 C123 H123b 112.2(3)
C124 C123 H123a 111.4(4)
C124 C123 H123b 107.0(3)
H123a C123 H123b 107.8(5)
C123 C124 C125 111.8(3)
C123 C124 H124a 112.5(5)
C123 C124 H124b 110.3(4)
C125 C124 H124a 108.7(4)
C125 C124 H124b 107.8(5)
H124a C124 H124b 105.4(4)
C124 C125 C126 110.9(3)
C124 C125 H125a 112.7(5)
C124 C125 H125b 112.2(4)
C126 C125 H125a 107.3(3)
C126 C125 H125b 113.0(4)
H125a C125 H125b 100.2(3)
C121 C126 C125 111.2(3)
C121 C126 H126a 106.6(3)
C121 C126 H126b 111.7(3)
C125 C126 H126a 108.7(3)
C125 C126 H126b 112.8(3)
H126a C126 H126b 105.4(4)
P1 C131 C132 118.0(2)
P1 C131 C136 111.4(2)
P1 C131 H131 102.7(3)
C132 C131 C136 110.1(3)
C132 C131 H131 106.2(3)
C136 C131 H131 107.6(3)
C131 C132 C133 109.5(3)
C131 C132 H132a 109.7(3)
C131 C132 H132b 105.7(3)
C133 C132 H132a 110.4(4)
C133 C132 H132b 112.2(3)
H132a C132 H132b 109.2(3)
C132 C133 C134 113.6(3)
C132 C133 H133a 108.2(4)
C132 C133 H133b 107.2(4)
C134 C133 H133a 107.7(5)
C134 C133 H133b 112.6(4)
H133a C133 H133b 107.3(4)
C133 C134 C135 111.7(4)
C133 C134 H134a 115.5(5)
C133 C134 H134b 110.6(4)
C135 C134 H134a 106.3(4)
C135 C134 H134b 111.8(4)
H134a C134 H134b 100.4(5)
C134 C135 C136 110.4(4)
C134 C135 H135a 112.4(4)
C134 C135 H135b 102.9(4)
C136 C135 H135a 109.0(3)
C136 C135 H135b 120.7(5)
H135a C135 H135b 101.2(4)
C131 C136 C135 110.9(3)
C131 C136 H136a 110.5(3)
C131 C136 H136b 111.2(3)
C135 C136 H136a 115.6(4)
C135 C136 H136b 107.2(4)
H136a C136 H136b 101.1(3)
Pt P2 C211 115.66(13)
Pt P2 C221 110.04(14)
Pt P2 C231 112.67(10)
C211 P2 C221 106.35(18)
C211 P2 C231 106.55(17)
C221 P2 C231 104.84(15)
P2 C211 C212 113.2(3)
P2 C211 C216 123.6(4)
P2 C211 C216' 123.2(4)
P2 C211 H211 105.8(3)
P2 C211 H211' 95.5(3)
C212 C211 C216 113.9(4)
C212 C211 C216' 113.0(4)
C212 C211 H211 87.8(3)
C212 C211 H211' 112.6(4)
C216 C211 H211 105.2(5)
C216' C211 H211' 95.7(4)
C211 C212 C213 109.8(3)
C211 C212 C213' 112.2(4)
C211 C212 H212a 109.5(4)
C211 C212 H212b 109.3(3)
C211 C212 H212'a 109.0(3)
C211 C212 H212'b 108.8(4)
C213 C212 H212a 109.8(4)
C213 C212 H212b 109.0(4)
C213' C212 H212'a 108.8(4)
C213' C212 H212'b 108.6(4)
H212a C212 H212b 109.4(4)
H212'a C212 H212'b 109.5(4)
C212 C213 C214 107.9(5)
C212 C213 H213a 110.1(6)
C212 C213 H213b 110.4(5)
C212 C213 H213'a 92.3(4)
C214 C213 H213a 109.8(6)
C214 C213 H213b 110.4(7)
H213a C213 H213b 108.1(6)
C214' C213' H213'a 110.3(7)
C214' C213' H213'b 109.9(7)
H213'a C213' H213'b 109.2(7)
C213 C214 C215 111.2(6)
C213 C214 H214a 109.6(6)
C213 C214 H214b 108.4(6)
C215 C214 H214a 110.1(6)
C215 C214 H214b 108.5(6)
H214a C214 H214b 109.1(8)
C213' C214' C215' 111.5(6)
C213' C214' H214'a 108.8(7)
C213' C214' H214'b 108.5(7)
C215' C214' H214'a 110.2(7)
C215' C214' H214'b 109.2(7)
H214'a C214' H214'b 108.6(8)
C214 C215 C216 111.1(6)
C214 C215 H215a 109.4(6)
C214 C215 H215b 110.0(7)
C216 C215 H215a 109.0(7)
C216 C215 H215b 110.0(6)
H215a C215 H215b 107.3(6)
C214' C215' C216' 111.7(6)
C214' C215' H215'a 109.1(7)
C214' C215' H215'b 111.1(7)
C216' C215' H215'a 107.6(6)
C216' C215' H215'b 109.6(7)
H215'a C215' H215'b 107.7(7)
C211 C216 C215 114.0(5)
C211 C216 H216a 107.9(5)
C211 C216 H216b 108.5(6)
C215 C216 H216a 108.4(6)
C215 C216 H216b 109.8(6)
H216a C216 H216b 108.0(6)
C211 C216' C215 102.1(5)
C211 C216' H216'a 107.6(6)
C211 C216' H216'b 107.6(6)
C215' C216' H216'a 107.7(6)
C215' C216' H216'b 107.6(7)
H216'a C216' H216'b 109.8(7)
P2 C221 C222 113.1(3)
P2 C221 C226 122.7(3)
P2 C221 H221 100.8(3)
C222 C221 C226 112.3(4)
C222 C221 H221 109.3(4)
C226 C221 H221 95.3(4)
C221 C222 C223 114.2(4)
C221 C222 H222a 110.0(4)
C221 C222 H222b 97.6(4)
C223 C222 H222a 108.7(5)
C223 C222 H222b 108.6(5)
H222a C222 H222b 117.5(7)
C222 C223 C224 114.4(4)
C222 C223 H223a 109.6(5)
C222 C223 H223b 115.3(6)
C224 C223 H223a 95.9(5)
C224 C223 H223b 114.2(5)
H223a C223 H223b 105.0(6)
C223 C224 C225 110.9(4)
C223 C224 H224a 115.0(4)
C223 C224 H224b 90.1(4)
C225 C224 H224a 105.6(4)
C225 C224 H224b 112.9(4)
H224a C224 H224b 121.8(4)
C224 C225 C226 111.8(5)
C224 C225 H225a 109.8(6)
C224 C225 H225b 109.0(5)
C226 C225 H225a 110.3(6)
C226 C225 H225b 108.0(6)
H225a C225 H225b 107.8(7)
C221 C226 C225 116.2(5)
C221 C226 H226a 100.7(6)
C221 C226 H226b 100.0(5)
C225 C226 H226a 117.9(6)
C225 C226 H226b 106.1(5)
H226a C226 H226b 114.9(6)
P2 C231 C232 112.2(2)
P2 C231 C236 117.5(2)
P2 C231 H231 102.1(2)
C232 C231 C236 109.5(2)
C232 C231 H231 105.1(3)
C236 C231 H231 109.5(3)
C231 C232 C233 111.5(2)
C231 C232 H232a 108.0(3)
C231 C232 H232b 110.2(3)
C233 C232 H232a 108.7(3)
C233 C232 H232b 108.0(3)
H232a C232 H232b 110.3(3)
C232 C233 C234 111.6(3)
C232 C233 H233a 109.9(3)
C232 C233 H233b 109.2(3)
C234 C233 H233a 110.8(3)
C234 C233 H233b 108.1(3)
H233a C233 H233b 107.1(4)
C233 C234 C235 110.9(3)
C233 C234 H234a 106.7(3)
C233 C234 H234b 110.6(4)
C235 C234 H234a 109.6(4)
C235 C234 H234b 104.3(3)
H234a C234 H234b 114.7(3)
C234 C235 C236 111.1(3)
C234 C235 H235a 110.2(3)
C234 C235 H235b 108.6(3)
C236 C235 H235a 110.7(3)
C236 C235 H235b 110.8(3)
H235a C235 H235b 105.2(3)
C231 C236 C235 109.8(3)
C231 C236 H236a 115.6(3)
C231 C236 H236b 111.3(3)
C235 C236 H236a 107.1(3)
C235 C236 H236b 104.1(3)
H236a C236 H236b 108.3(4)
F1 B F2 107.9(4)
F1 B F3 101.3(4)
F1 B F4 112.9(5)
F1 B F2' 105.8(6)
F1 B F3' 118.8(5)
F1 B F4' 102.9(5)
F2 B F3 103.0(5)
F2 B F4 112.9(6)
F3 B F4 117.7(6)
F2' B F3' 115.6(9)
F2' B F4' 109.2(8)
F3' B F4' 103.5(7)
Cl11 C10 Cl12 111.6(3)
Cl11 C10 H10a 106.6(4)
Cl11 C10 H10b 98.4(4)
Cl12 C10 H10a 108.9(4)
Cl12 C10 H10b 97.7(4)
H10a C10 H10b 132.7(5)
Cl21 C20 Cl22 111.6(3)
Cl21 C20 H20a 106.0(4)
Cl21 C20 H20b 109.4(6)
Cl22 C20 H20a 105.1(5)
Cl22 C20 H20b 101.2(5)
H20a C20 H20b 123.3(5)

loop_
_geom_bond_atom_site_label_1
_geom_bond_atom_site_label_2
_geom_bond_distance
Pt C1 2.028(3)
Pt P1 2.3076(9)
Pt P2 2.3693(9)
Pt H0 1.61609(16)
C1 N2 1.346(4)
C1 N5 1.346(4)
N2 C21 1.456(4)
N2 C3 1.393(5)
C21 H21a .865(4)
C21 H21b .883(3)
C21 H21c .855(4)
C3 C4 1.335(4)
C3 H3 .864(4)
C4 N5 1.383(5)
C4 H4 .919(3)
N5 C51 1.455(4)
C51 H51a .915(4)
C51 H51b .812(5)
C51 H51c .895(4)
P1 C111 1.845(3)
P1 C121 1.850(3)
P1 C131 1.864(3)
C111 C112 1.532(4)
C111 C116 1.534(5)
C111 H111 .915(3)
C112 C113 1.531(5)
C112 H112a .957(3)
C112 H112b .956(4)
C113 C114 1.526(6)
C113 H113a 1.086(3)
C113 H113b .979(4)
C114 C115 1.516(5)
C114 H114a .956(4)
C114 H114b .992(3)
C115 C116 1.522(4)
C115 H115a .977(4)
C115 H115b .996(3)
C116 H116a 1.005(3)
C116 H116b .940(3)
C121 C122 1.532(4)
C121 C126 1.529(4)
C121 H121 .926(3)
C122 C123 1.529(5)
C122 H122a .967(3)
C122 H122b .986(4)
C123 C124 1.514(6)
C123 H123a 1.022(5)
C123 H123b .957(4)
C124 C125 1.520(7)
C124 H124a .959(4)
C124 H124b .966(5)
C125 C126 1.525(5)
C125 H125a .977(5)
C125 H125b .957(4)
C126 H126a .925(4)
C126 H126b .939(3)
C131 C132 1.539(5)
C131 C136 1.534(4)
C131 H131 .929(3)
C132 C133 1.525(5)
C132 H132a 1.036(4)
C132 H132b 1.086(3)
C133 C134 1.508(6)
C133 H133a .810(5)
C133 H133b 1.087(4)
C134 C135 1.518(8)
C134 H134a .887(5)
C134 H134b .926(4)
C135 C136 1.526(5)
C135 H135a 1.000(4)
C135 H135b .911(4)
C136 H136a .997(4)
C136 H136b .965(4)
P2 C211 1.857(5)
P2 C221 1.861(3)
P2 C231 1.863(3)
C211 C212 1.538(5)
C211 C216 1.407(8)
C211 C216' 1.385(8)
C211 H211 .958(4)
C211 H211' .949(4)
C212 C213 1.544(9)
C212 C213' 1.621(10)
C212 H212a .950(4)
C212 H212b .951(4)
C212 H212'a .950(4)
C212 H212'b .950(4)
C213 C214 1.511(10)
C213 H213a .960(6)
C213 H213b .956(6)
C213' C214' 1.515(10)
C213' H213'a .951(6)
C213' H213'b .953(7)
C214 C215 1.530(9)
C214 H214a .948(9)
C214 H214b .956(7)
C214' C215' 1.518(9)
C214' H214'a .949(8)
C214' H214'b .961(9)
C215 C216 1.535(11)
C215 H215a .966(7)
C215 H215b .960(7)
C215' C216' 1.541(12)
C215' H215'a .977(7)
C215' H215'b .944(7)
C216 H216a .961(6)
C216 H216b .956(6)
C216' H216'a .949(6)
C216' H216'b .948(7)
C221 C222 1.496(6)
C221 C226 1.424(7)
C221 H221 .950(4)
C222 C223 1.505(6)
C222 H222a .719(4)
C222 H222b .727(5)
C223 C224 1.454(7)
C223 H223a .971(7)
C223 H223b .882(7)
C224 C225 1.500(7)
C224 H224a 1.006(4)
C224 H224b .978(5)
C225 C226 1.524(8)
C225 H225a .804(7)
C225 H225b .851(6)
C226 H226a .823(7)
C226 H226b 1.168(6)
C231 C232 1.532(4)
C231 C236 1.535(5)
C231 H231 .929(3)
C232 C233 1.526(4)
C232 H232a .923(4)
C232 H232b .987(3)
C233 C234 1.519(5)
C233 H233a .936(3)
C233 H233b .918(4)
C234 C235 1.518(4)
C234 H234a .973(4)
C234 H234b .932(4)
C235 C236 1.535(5)
C235 H235a .974(4)
C235 H235b .971(4)
C236 H236a .892(3)
C236 H236b .887(4)
B F1 1.379(5)
B F2 1.387(7)
B F3 1.372(9)
B F4 1.273(8)
B F2' 1.294(15)
B F3' 1.297(11)
B F4' 1.416(13)
C10 Cl11 1.762(4)
C10 Cl12 1.767(5)
C10 H10a .990(6)
C10 H10b .939(6)
C20 Cl21 1.749(5)
C20 Cl22 1.755(5)
C20 H20a 1.035(6)
C20 H20b .761(6)

loop_
_geom_contact_atom_site_label_1
_geom_contact_atom_site_label_2
_geom_contact_distance
_geom_contact_site_symmetry_2
Pt N2 3.044(3) .
Pt C21 3.451(3) .
Pt N5 3.024(3) .
Pt C51 3.415(4) .
Pt C111 3.381(3) .
Pt C112 3.688(4) .
Pt C121 3.414(3) .
Pt C122 3.843(4) .
Pt C126 3.728(3) .
Pt C131 3.656(4) .
Pt C211 3.588(5) .
Pt C221 3.478(4) .
Pt C222 3.749(4) .
Pt C231 3.534(3) .
Pt C232 3.614(3) .
Pt Cl21 4.6106(16) .
Pt H21c 2.9481(2) .
Pt H51c 2.9156(2) .
Pt H111 3.2843(2) .
Pt H112b 3.08509(18) .
Pt H122b 3.31277(18) .
Pt H126a 3.2493(2) .
Pt H131 3.5517(2) .
Pt H211 3.4387(2) .
Pt H212a 3.4676(2) .
Pt H221 3.4513(2) .
Pt H222a 3.27756(16) .
Pt H232b 3.00507(18) .
C1 C21 2.484(4) .
C1 C3 2.252(5) .
C1 C4 2.250(5) .
C1 C51 2.484(4) .
C1 P2 3.324(3) .
C1 H0 2.395(4) .
C1 H21c 2.508(3) .
C1 H51c 2.503(3) .
N2 C4 2.189(4) .
N2 N5 2.133(3) .
N2 C51 3.548(4) .
N2 P2 4.112(3) .
N2 F1 3.724(3) '1 565'
N2 Cl22 4.389(4) '2 665'
N2 H0 3.260(3) .
N2 H21a 1.956(2) .
N2 H21b 1.917(2) .
N2 H21c 1.880(3) .
N2 H3 1.966(3) .
N2 H4 3.101(2) .
N2 H211 3.080(3) .
N2 H212'a 3.296(3) .
N2 H216'b 2.824(3) .
C21 C3 2.522(5) .
C21 N5 3.548(4) .
C21 F1 3.317(4) '1 565'
C21 Cl12 3.643(4) '2 566'
C21 H3 2.678(4) .
C3 N5 2.181(4) .
C3 F1 3.344(4) '1 565'
C3 Cl22 3.798(4) '2 665'
C3 H21b 2.622(3) .
C3 H4 2.093(3) .
C4 C51 2.506(5) .
C4 F1 3.339(4) '2 655'
C4 H3 2.032(3) .
N5 P2 4.210(3) .
N5 C212 3.560(5) .
N5 F1 3.683(3) '2 655'
N5 F3 4.270(6) '2 655'
N5 Cl21 3.847(4) .
N5 H0 3.060(3) .
N5 H3 3.039(3) .
N5 H4 1.980(3) .
N5 H51a 2.009(2) .
N5 H51b 1.932(3) .
N5 H51c 1.906(3) .
N5 H212a 2.740(3) .
N5 H212'a 2.676(3) .
C51 F1 3.361(5) '2 655'
C51 F3 3.423(7) '2 655'
C51 F3' 3.392(9) '2 655'
C51 Cl21 3.764(5) .
C51 H4 2.647(4) .
P1 C112 2.866(3) .
P1 C116 2.875(4) .
P1 C122 2.858(3) .
P1 C126 2.789(3) .
P1 C132 2.922(4) .
P1 C136 2.814(4) .
P1 P2 3.7744(13) .
P1 H0 2.4078(8) .
P1 H111 2.1777(7) .
P1 H112a 3.1119(7) .
P1 H112b 2.9157(7) .
P1 H116a 2.9470(9) .
P1 H116b 3.1350(9) .
P1 H121 2.2286(8) .
P1 H122a 2.9543(8) .
P1 H122b 2.9857(7) .
P1 H126a 2.9430(7) .
P1 H126b 2.8460(6) .
P1 H131 2.2580(7) .
P1 H132a 3.1456(9) .
P1 H132b 3.0136(8) .
P1 H136a 2.8140(7) .
P1 H136b 3.0778(8) .
P1 H221 3.5694(8) .
P1 H232b 3.5966(8) .
C111 C113 2.512(4) .
C111 C114 2.940(5) .
C111 C115 2.495(5) .
C111 C121 2.886(4) .
C111 H112a 2.056(3) .
C111 H112b 2.045(3) .
C111 H116a 2.106(3) .
C111 H116b 2.060(3) .
C112 C114 2.532(6) .
C112 C115 2.938(6) .
C112 C116 2.518(5) .
C112 H111 1.964(3) .
C112 H113a 2.082(3) .
C112 H113b 2.042(3) .
C113 C115 2.506(6) .
C113 C116 2.941(4) .
C113 H111 2.610(3) .
C113 H112a 2.057(4) .
C113 H112b 2.060(4) .
C113 H114a 2.089(4) .
C113 H114b 2.079(4) .
C114 C116 2.512(4) .
C114 F3' 3.498(10) .
C114 H113a 2.183(4) .
C114 H113b 2.130(4) .
C114 H115a 2.069(4) .
C114 H115b 2.032(3) .
C115 F3 3.575(7) 2
C115 F4' 3.602(10) 2
C115 H111 2.639(4) .
C115 H114a 1.979(3) .
C115 H114b 2.094(3) .
C115 H116a 2.101(3) .
C115 H116b 2.041(3) .
C116 F3 3.222(8) 2
C116 F3' 3.585(11) 2
C116 H111 2.042(4) .
C116 H114a 2.662(3) .
C116 H115a 2.042(3) .
C116 H115b 2.106(3) .
C121 C123 2.511(5) .
C121 C124 2.946(5) .
C121 C125 2.520(4) .
C121 C131 2.901(4) .
C121 H122a 2.086(3) .
C121 H122b 2.062(3) .
C121 H126a 2.000(3) .
C121 H126b 2.070(3) .
C121 H132b 2.603(3) .
C122 C124 2.525(5) .
C122 C125 2.949(5) .
C122 C126 2.502(5) .
C122 F4' 3.535(13) 2
C122 H121 2.071(3) .
C122 H123a 2.064(4) .
C122 H123b 2.088(3) .
C122 H126a 2.628(4) .
C123 C125 2.511(6) .
C123 C126 2.921(6) .
C123 F3 3.646(9) 2
C123 F4' 3.334(12) 2
C123 H122a 2.121(4) .
C123 H122b 2.126(5) .
C123 H124a 2.079(3) .
C123 H124b 2.060(4) .
C124 C126 2.507(6) .
C124 Cl21 3.718(4) '2 565'
C124 H123a 2.113(5) .
C124 H123b 2.015(5) .
C124 H125a 2.100(4) .
C124 H125b 2.080(5) .
C124 H126a 2.672(5) .
C125 Cl12 3.804(5) '2 566'
C125 H121 2.681(4) .
C125 H124a 2.040(4) .
C125 H124b 2.035(4) .
C125 H126a 2.021(4) .
C125 H126b 2.078(4) .
C126 Cl12 3.917(4) '2 566'
C126 H121 2.001(4) .
C126 H125a 2.040(4) .
C126 H125b 2.094(3) .
C131 C133 2.502(6) .
C131 C134 2.943(6) .
C131 C135 2.520(5) .
C131 H132a 2.125(4) .
C131 H132b 2.109(3) .
C131 H136a 2.102(3) .
C131 H136b 2.087(3) .
C132 C134 2.539(6) .
C132 C135 2.967(6) .
C132 C136 2.519(5) .
C132 H121 2.567(3) .
C132 H131 2.007(4) .
C132 H133a 1.937(4) .
C132 H133b 2.118(3) .
C133 C135 2.505(6) .
C133 C136 2.909(6) .
C133 H131 2.629(5) .
C133 H132a 2.122(4) .
C133 H132b 2.181(4) .
C133 H134a 2.053(4) .
C133 H134b 2.028(4) .
C134 C136 2.499(7) .
C134 H133a 1.916(5) .
C134 H133b 2.172(4) .
C134 H135a 2.112(5) .
C134 H135b 1.937(6) .
C134 H136b 2.681(5) .
C135 F2' 3.437(13) .
C135 H131 2.641(4) .
C135 H134a 1.961(6) .
C135 H134b 2.051(5) .
C135 H136a 2.152(5) .
C135 H136b 2.032(4) .
C136 F2 3.342(5) .
C136 F2' 3.666(13) .
C136 H131 2.019(3) .
C136 H135a 2.079(3) .
C136 H135b 2.139(3) .
P2 C212 2.840(4) .
P2 C216 2.885(7) .
P2 C216' 2.861(8) .
P2 C222 2.808(4) .
P2 C226 2.891(6) .
P2 C232 2.825(3) .
P2 C236 2.910(3) .
P2 H131 3.5296(9) .
P2 H211 2.3108(9) .
P2 H212a 2.8134(8) .
P2 H212b 3.1784(9) .
P2 H216a 3.1550(9) .
P2 H216b 2.9372(9) .
P2 H211' 2.1661(9) .
P2 H212'a 3.1154(8) .
P2 H212'b 2.8405(8) .
P2 H216'a 2.9363(9) .
P2 H216'b 3.0761(9) .
P2 H221 2.2426(8) .
P2 H222a 2.8200(7) .
P2 H222b 2.8633(7) .
P2 H226a 2.9056(8) .
P2 H226b 2.9804(8) .
P2 H231 2.2504(8) .
P2 H232a 3.0122(7) .
P2 H232b 2.9086(7) .
P2 H236a 3.0708(8) .
P2 H236b 3.1636(8) .
C211 C213 2.522(8) .
C211 C213' 2.622(9) .
C211 C214 2.896(10) .
C211 C214' 2.946(10) .
C211 C215 2.468(9) .
C211 C215' 2.490(10) .
C211 C221 2.977(6) .
C211 C231 2.982(6) .
C211 H212a 2.060(4) .
C211 H212b 2.059(4) .
C211 H216a 1.933(4) .
C211 H216b 1.936(4) .
C211 H212'a 2.054(4) .
C211 H212'b 2.052(3) .
C211 H216'a 1.901(4) .
C211 H216'b 1.900(4) .
C212 C214 2.470(10) .
C212 C214' 2.500(10) .
C212 C215 2.917(8) .
C212 C215' 2.905(8) .
C212 C216 2.469(6) .
C212 C216' 2.438(7) .
C212 H211 1.780(3) .
C212 H213a 2.080(4) .
C212 H213b 2.081(4) .
C212 H214b 2.620(4) .
C212 H211' 2.096(3) .
C212 H213'a 2.152(4) .
C212 H213'b 2.152(4) .
C212 H214'a 2.659(4) .
C212 H216'b 2.689(3) .
C213 C215 2.508(8) .
C213 C215' 2.319(8) .
C213 C216 2.931(8) .
C213 C216' 2.618(9) .
C213 H211 2.307(7) .
C213 H212a 2.068(8) .
C213 H212b 2.061(7) .
C213 H214a 2.035(8) .
C213 H214b 2.027(7) .
C213 H212'a 1.563(8) .
C213 H212'b 2.336(7) .
C213 H213'b 1.980(7) .
C213 H214'b 2.034(8) .
C213' C215 2.409(8) .
C213' C215' 2.507(9) .
C213' C216 2.749(9) .
C213' C216' 2.960(9) .
C213' H212a 2.389(9) .
C213' H212b 1.602(8) .
C213' H213a 2.000(7) .
C213' H214a 1.961(8) .
C213' H212'a 2.126(8) .
C213' H212'b 2.125(9) .
C213' H214'a 2.031(7) .
C213' H214'b 2.036(8) .
C214 C216 2.527(10) .
C214 C216' 2.664(11) .
C214 Cl22 3.911(8) '1 556'
C214 H212b 2.647(8) .
C214 H213a 2.046(8) .
C214 H213b 2.051(7) .
C214 H215a 2.062(6) .
C214 H215b 2.065(6) .
C214 H213'a 1.898(6) .
C214 H214'a 1.660(7) .
C214 H215'a 2.343(6) .
C214 H215'b 1.810(6) .
C214' C216 2.781(10) .
C214' C216' 2.531(11) .
C214' Cl22 3.804(8) '2 665'
C214' H211 2.698(9) .
C214' H213b 1.837(7) .
C214' H214b 1.653(7) .
C214' H215a 1.912(7) .
C214' H215b 2.413(7) .
C214' H212'a 2.692(9) .
C214' H213'a 2.050(7) .
C214' H213'b 2.046(7) .
C214' H215'a 2.056(6) .
C214' H215'b 2.057(7) .
C215 Cl12 3.938(6) .
C215 Cl22 3.755(8) '1 556'
C215 H211 2.478(8) .
C215 H213a 2.700(6) .
C215 H214a 2.058(7) .
C215 H214b 2.045(6) .
C215 H216a 2.052(8) .
C215 H216b 2.065(8) .
C215 H211' 2.305(8) .
C215 H213'b 2.365(6) .
C215 H214'a 2.474(6) .
C215 H214'b 2.145(7) .
C215 H215'a 1.504(7) .
C215 H216'a 2.138(8) .
C215 H216'b 2.484(7) .
C215' H211 2.241(8) .
C215' H213a 2.280(6) .
C215' H214a 2.007(8) .
C215' H214b 2.370(7) .
C215' H216a 2.555(7) .
C215' H216b 2.302(8) .
C215' H211' 2.566(8) .
C215' H214'a 2.050(6) .
C215' H214'b 2.047(8) .
C215' H216'a 2.040(8) .
C215' H216'b 2.038(8) .
C216 Cl11 3.588(6) .
C216 Cl12 3.790(6) .
C216 H211 1.899(6) .
C216 H215a 2.063(7) .
C216 H215b 2.070(7) .
C216 H213'b 2.614(6) .
C216 H215'a 2.672(7) .
C216 H215'b 1.712(7) .
C216 H216'a 1.503(6) .
C216 H216'b 2.331(6) .
C216' H213a 2.464(7) .
C216' H215a 1.611(8) .
C216' H215b 2.601(8) .
C216' H216a 2.338(7) .
C216' H216b 1.599(7) .
C216' H211' 1.755(7) .
C216' H215'a 2.059(8) .
C216' H215'b 2.059(8) .
C221 C223 2.520(6) .
C221 C224 2.942(5) .
C221 C225 2.503(7) .
C221 C231 2.952(4) .
C221 H222a 1.868(4) .
C221 H222b 1.748(4) .
C221 H226a 1.772(4) .
C221 H226b 1.991(4) .
C222 C224 2.488(5) .
C222 C225 2.878(7) .
C222 C226 2.425(8) .
C222 Cl12 3.772(5) '2 566'
C222 H216'a 2.686(5) .
C222 H221 2.020(5) .
C222 H223a 2.047(5) .
C222 H223b 2.044(4) .
C222 H224b 2.436(4) .
C222 H226a 2.616(4) .
C223 C225 2.434(9) .
C223 C226 2.848(8) .
C223 Cl12 3.647(7) '2 566'
C223 H222a 1.865(5) .
C223 H222b 1.869(5) .
C223 H224a 2.089(5) .
C223 H224b 1.753(6) .
C223 H225a 2.652(7) .
C224 C226 2.505(6) .
C224 H222b 2.598(4) .
C224 H223a 1.829(4) .
C224 H223b 1.985(4) .
C224 H225a 1.927(4) .
C224 H225b 1.951(4) .
C225 F4 3.615(10) '2 556'
C225 F2' 3.548(14) '2 556'
C225 H221 2.552(6) .
C225 H223a 2.458(6) .
C225 H224a 2.018(5) .
C225 H224b 2.085(6) .
C225 H226a 2.043(6) .
C225 H226b 2.161(5) .
C226 H221 1.783(7) .
C226 H222b 2.476(6) .
C226 H224b 2.667(6) .
C226 H225a 1.953(6) .
C226 H225b 1.961(5) .
C231 C233 2.528(4) .
C231 C234 2.957(4) .
C231 C235 2.512(4) .
C231 H232a 2.019(3) .
C231 H232b 2.090(3) .
C231 H236a 2.082(3) .
C231 H236b 2.033(3) .
C232 C234 2.519(5) .
C232 C235 2.926(4) .
C232 C236 2.504(4) .
C232 H231 1.988(3) .
C232 H233a 2.044(3) .
C232 H233b 2.023(3) .
C232 H236b 2.656(3) .
C233 C235 2.502(5) .
C233 C236 2.941(5) .
C233 H231 2.647(3) .
C233 H232a 2.021(4) .
C233 H232b 2.058(3) .
C233 H234a 2.026(4) .
C233 H234b 2.043(3) .
C234 C236 2.518(5) .
C234 Cl11 3.479(3) '2 656'
C234 H233a 2.047(4) .
C234 H233b 2.004(4) .
C234 H235a 2.068(3) .
C234 H235b 2.046(3) .
C234 H236b 2.612(4) .
C235 H231 2.653(3) .
C235 H233b 2.695(4) .
C235 H234a 2.060(3) .
C235 H234b 1.968(3) .
C235 H236a 1.989(3) .
C235 H236b 1.951(4) .
C236 H231 2.042(4) .
C236 H232a 2.667(3) .
C236 H235a 2.089(3) .
C236 H235b 2.087(4) .
B Cl21 4.365(5) '2 655'
B H21b 3.300(5) '1 545'
B H51b 3.318(4) '2 655'
B H123a 3.250(6) 2
B H10b 3.386(5) '2 556'
B H20b 3.064(5) '2 655'
F1 F2 2.236(5) .
F1 F3 2.127(7) .
F1 F4 2.211(7) .
F1 F2' 2.133(13) .
F1 F3' 2.303(9) .
F1 F4' 2.186(11) .
F1 C20 3.308(7) '2 655'
F1 Cl21 3.576(3) '2 655'
F1 Cl22 4.070(4) '2 655'
F1 H21a 3.368(2) '1 545'
F1 H21b 2.573(2) '1 545'
F1 H3 2.627(2) '1 545'
F1 H4 2.640(3) '2 655'
F1 H51b 2.871(2) '2 655'
F1 H123a 2.841(3) 2
F1 H20b 2.654(3) '2 655'
F2 F3 2.159(10) .
F2 F4 2.218(9) .
F2 F4' 2.701(14) .
F2 C20 3.282(7) '2 655'
F2 Cl21 3.886(4) '2 655'
F2 H51b 3.068(5) '2 655'
F2 H112a 2.893(4) .
F2 H135a 3.157(5) .
F2 H136a 3.289(4) .
F2 H136b 2.643(3) .
F2 H20b 2.651(5) '2 655'
F3 F4 2.264(10) .
F3 F2' 2.584(16) .
F3 F4' 1.652(12) .
F3 H51a 3.022(6) '2 655'
F3 H51b 3.135(7) '2 655'
F3 H114a 2.951(7) .
F3 H115a 3.304(6) 2
F3 H116a 2.317(7) 2
F3 H121 3.158(8) 2
F3 H123a 2.758(7) 2
F4 F3' 2.295(12) .
F4 C10 3.212(10) '2 556'
F4 Cl11 4.111(7) '2 556'
F4 Cl12 3.926(7) '2 556'
F4 H21b 3.068(6) '1 545'
F4 H134a 3.183(6) .
F4 H135a 3.261(7) .
F4 H225b 2.774(8) '2 556'
F4 H10b 2.302(8) '2 556'
F2' F3' 2.192(16) .
F2' F4' 2.21(2) .
F2' C20 3.234(15) '2 655'
F2' Cl21 4.281(13) '2 655'
F2' Cl22 4.131(13) '2 655'
F2' H135a 2.681(12) .
F2' H136b 3.131(13) .
F2' H225b 2.749(12) '2 556'
F2' H20b 2.498(13) '2 655'
F3' F4' 2.131(15) .
F3' H51a 3.106(8) '2 655'
F3' H51b 2.950(9) '2 655'
F3' H112a 3.160(11) .
F3' H114a 2.586(9) .
F3' H115a 3.220(9) 2
F3' H116a 2.802(11) 2
F3' H116b 3.143(9) .
F3' H136b 2.953(10) .
F4' C10 2.921(12) '2 556'
F4' Cl11 4.087(10) '2 556'
F4' Cl12 3.864(11) '2 556'
F4' H21b 2.932(10) '1 545'
F4' H115b 3.146(10) 2
F4' H116a 3.004(11) 2
F4' H122a 3.018(13) 2
F4' H123a 2.648(11) 2
F4' H10a 3.255(12) '2 556'
F4' H10b 2.187(10) '2 556'
C10 Cl21 3.869(6) '1 556'
Cl11 Cl12 2.9188(14) .
Cl11 C20 3.768(7) '1 556'
Cl11 Cl21 3.978(2) '1 556'
Cl11 Cl22 4.170(2) '1 556'
Cl11 H115b 3.0393(11) '1 556'
Cl11 H134a 3.4794(13) '2 556'
Cl11 H215b 3.6274(11) .
Cl11 H216a 2.8701(11) .
Cl11 H216b 3.5321(11) .
Cl11 H226a 3.4400(13) .
Cl11 H233a 3.5116(11) '2 656'
Cl11 H234a 3.0612(10) '2 656'
Cl11 H234b 3.2069(10) '2 656'
Cl11 H236a 3.4663(12) .
Cl11 H10a 2.2542(11) .
Cl11 H10b 2.1147(10) .
Cl11 H20a 2.9660(13) '1 556'
Cl12 Cl21 4.807(2) '1 556'
Cl12 Cl22 4.479(2) '1 556'
Cl12 H21a 3.6013(13) '2 566'
Cl12 H21b 3.5802(12) '2 566'
Cl12 H21c 3.2578(11) '2 566'
Cl12 H124b 3.3228(14) '2 566'
Cl12 H125b 3.3030(15) '2 566'
Cl12 H126a 3.2772(12) '2 566'
Cl12 H215b 3.3483(12) .
Cl12 H216b 3.1860(12) .
Cl12 H215'b 3.6007(11) .
Cl12 H222a 3.3657(11) '2 566'
Cl12 H223b 2.9712(12) '2 566'
Cl12 H224b 3.4340(15) .
Cl12 H226a 3.5716(13) .
Cl12 H10a 2.2880(12) .
Cl12 H10b 2.1080(12) .
Cl21 Cl22 2.897(2) .
Cl21 H0 3.1710(15) .
Cl21 H3 3.4311(17) '2 665'
Cl21 H51b 3.1403(17) .
Cl21 H111 3.5294(15) .
Cl21 H113b 3.2355(16) .
Cl21 H124a 2.9228(13) '2 565'
Cl21 H10a 3.0259(17) '1 554'
Cl21 H20a 2.2645(16) .
Cl21 H20b 2.1263(13) .
Cl22 H3 3.309(2) '2 665'
Cl22 H125b 3.1604(14) '2 565'
Cl22 H213a 3.4231(16) '2 665'
Cl22 H215b 2.919(2) '1 554'
Cl22 H214'a 3.0975(15) '2 665'
Cl22 H215'a 3.4316(16) '2 665'
Cl22 H215'b 3.451(2) '1 554'
Cl22 H224a 3.2635(16) '1 654'
Cl22 H20a 2.2571(16) .
Cl22 H20b 2.0435(16) .
H0 H111 2.23895(9) .
H0 H122b 2.26601(10) .
H21a H21b 1.36992(7) .
H21a H21c 1.50302(5) .
H21a H216'b 2.30430(8) .
H21b H21c 1.37814(6) .
H51a H51b 1.45155(7) .
H51a H51c 1.33586(8) .
H51b H51c 1.41504(7) .
H111 H112b 2.23566(9) .
H111 H122a 2.14084(9) .
H112a H112b 1.56731(7) .
H112a H113a 2.31089(10) .
H112a H136a 2.39413(13) .
H112a H136b 2.33899(10) .
H112b H113a 2.36194(10) .
H112b H113b 2.26287(14) .
H113a H113a 2.36841(10) '2 655'
H113a H113b 1.65393(8) .
H114a H114b 1.57617(7) .
H114a H115a 2.25047(9) .
H114b H115b 2.33407(10) .
H115a H115b 1.61202(7) .
H115a H116a 2.35895(10) .
H115a H116b 2.31013(14) .
H115a H132a 2.25266(11) 2
H116a H116b 1.55409(7) .
H116a H121 2.32074(10) .
H121 H126b 2.33325(12) .
H121 H132b 2.02587(8) .
H122a H122b 1.48384(6) .
H123a H123b 1.59960(7) .
H123b H124a 2.34068(9) .
H123b H124b 2.30426(12) .
H124a H124b 1.53139(8) .
H124a H125a 2.37425(10) .
H124a H125b 2.33522(13) .
H124b H125b 2.35763(9) .
H125a H125b 1.48384(6) .
H125a H126b 2.35542(10) .
H125b H126a 2.39849(13) .
H125b H126b 2.38045(10) .
H126a H126b 1.48330(6) .
H126b H132b 2.27254(11) .
H131 H132b 2.31454(11) .
H131 H221 2.16876(8) .
H132a H132b 1.72994(8) .
H132a H133a 2.28224(10) .
H132b H133b 2.39503(11) .
H133a H133b 1.53657(6) .
H133a H134a 2.24438(10) .
H133a H134b 2.24112(8) .
H134a H134b 1.39225(8) .
H134a H135a 2.27267(12) .
H134b H135b 2.18785(10) .
H135a H135b 1.47740(6) .
H135a H136b 2.33210(11) .
H136a H136b 1.51501(6) .
H136a H231 2.26972(10) .
H136a H232b 2.34543(13) .
H136a H233b 2.39991(10) .
H211 H212a 2.11190(8) .
H211 H213a 2.15825(12) .
H211 H216b 2.28476(11) .
H211 H211' 1.80279(8) .
H211 H212'a 1.86868(8) .
H211 H216'a 1.75954(7) .
H211 H216'b 1.04037(6) .
H212a H212b 1.55140(8) .
H212a H213a 2.36668(12) .
H212a H213b 2.37534(10) .
H212a H212'b 1.12050(5) .
H212b H213b 2.36246(10) .
H212b H211' 2.24532(10) .
H212b H212'a 1.77314(7) .
H212b H213'a 2.02250(9) .
H212b H213'b 1.77905(7) .
H213a H213b 1.55137(7) .
H213a H214a 2.34059(12) .
H213a H212'a 1.73514(9) .
H213a H213'a 2.31931(9) .
H213a H214'b 2.28539(11) .
H213a H216'b 2.24554(14) .
H213b H214a 2.32890(11) .
H213b H214b 2.33371(13) .
H213b H212'a 1.95261(9) .
H213b H213'b 2.26233(10) .
H213b H214'a 1.67634(8) .
H213b H214'b 2.30831(10) .
H214a H214b 1.55139(9) .
H214a H215a 2.33185(14) .
H214a H215b 2.37025(11) .
H214a H213'a 2.29669(10) .
H214a H213'b 2.19626(13) .
H214a H214'a 1.64071(9) .
H214a H215'a 2.38142(12) .
H214a H215'b 2.22541(12) .
H214b H215b 2.32931(9) .
H214b H213'a 1.74440(8) .
H214b H214'b 1.69591(9) .
H214b H215'b 2.24229(10) .
H215a H215b 1.55150(7) .
H215a H216b 2.31171(10) .
H215a H214'a 2.33632(10) .
H215a H214'b 2.35629(14) .
H215a H215'b 1.07203(4) .
H215a H216'a 1.93818(9) .
H215a H216'b 2.03334(10) .
H215b H216a 2.30681(11) .
H215b H216b 2.39804(10) .
H215b H215'a 1.92868(8) .
H216a H216b 1.55126(6) .
H216a H211' 1.06476(6) .
H216a H213'b 2.39530(14) .
H216a H215'b 2.14738(12) .
H216a H216'a 2.39883(9) .
H216b H211' 1.43737(5) .
H216b H215'b 2.10415(10) .
H216b H216'a 1.07614(5) .
H216b H222b 2.39052(11) .
H216b H226a 2.13861(9) .
H211' H216'a 1.93858(10) .
H212'a H212'b 1.55141(7) .
H212'b H232a 2.11746(9) .
H213'a H213'b 1.55127(7) .
H213'a H214'a 2.31490(11) .
H213'a H214'b 2.33699(11) .
H213'b H214'b 2.32407(13) .
H214'a H214'b 1.55134(8) .
H214'a H215'a 2.31671(9) .
H214'b H215'a 2.36962(13) .
H214'b H215'b 2.31807(12) .
H215'a H215'b 1.55147(7) .
H215'a H216'a 2.36784(10) .
H215'a H216'b 2.25318(9) .
H215'b H216'a 2.26256(10) .
H216'a H216'b 1.55140(7) .
H216'a H222b 2.03894(12) .
H221 H222a 2.22308(13) .
H221 H226b 1.91483(8) .
H222a H222b 1.23672(6) .
H222a H223a 2.24647(11) .
H222a H223b 2.21347(9) .
H222b H223b 2.30915(13) .
H222b H224b 2.26872(10) .
H223a H223b 1.47045(8) .
H223a H224a 2.17121(12) .
H223a H225a 2.36523(10) .
H223b H224a 2.36839(10) .
H223b H224b 2.10650(10) .
H224a H224b 1.73329(10) .
H224a H225a 2.19251(11) .
H224a H225b 2.26018(9) .
H224b H225b 2.37361(13) .
H225a H225b 1.33792(7) .
H225a H226b 2.23831(12) .
H225b H226a 2.27120(12) .
H226a H226b 1.68796(8) .
H226b H231 2.39896(10) .
H226b H236a 2.30279(13) .
H231 H232b 2.30103(10) .
H232a H232b 1.56826(7) .
H232a H233a 2.31118(13) .
H232b H233a 2.33585(11) .
H232b H233b 2.30192(11) .
H233a H233b 1.49035(8) .
H233a H234a 2.30338(12) .
H233a H234b 2.38574(12) .
H233b H234b 2.25506(9) .
H234a H234b 1.60430(7) .
H234a H235a 2.37662(10) .
H234b H235a 2.28158(10) .
H234b H235b 2.21623(9) .
H235a H235b 1.54540(7) .
H235a H236a 2.27891(12) .
H235a H236b 2.28825(11) .
H235b H236a 2.33730(13) .
H236a H236b 1.44225(7) .
H10a H10b 1.76734(7) .
H20a H20b 1.58659(6) .
